data_7223373
loop_
_publ_author_name
'Kodama, Koichi'
'Morita, Yuya'
'Sekine, Eriko'
'Hirose, Takuji'

_publ_section_title
;
 A systematic study on ternary inclusion crystals consisting of dianilines
 and three positional isomers of ditoluoyl-l-tartaric acid
;
_journal_issue 1
_journal_name_full CrystEngComm
_journal_page_first 123
_journal_paper_doi 10.1039/C5CE01769F
_journal_volume 18
_journal_year 2016
_chemical_absolute_configuration syn
_chemical_formula_moiety 'C20 H16 O8 2-, C12 H14 N2 O 2+, 2(C4 H10 O), H2 O'
_chemical_formula_sum 'C40 H52 N2 O12'
_chemical_formula_weight 752.83
_chemical_name_systematic
;
 ?
;
_space_group_crystal_system orthorhombic
_space_group_IT_number 19
_space_group_name_Hall 'P 2ac 2ab'
_space_group_name_H-M_alt 'P 21 21 21'
_symmetry_space_group_name_Hall 'P 2ac 2ab'
_symmetry_space_group_name_H-M 'P 21 21 21'
_atom_sites_solution_hydrogens mixed
_audit_creation_method SHELXL-2013
_audit_update_record
;
2015-11-01 deposited with the CCDC.
2015-11-18 downloaded from the CCDC.
;
_cell_angle_alpha 90
_cell_angle_beta 90
_cell_angle_gamma 90
_cell_formula_units_Z 4
_cell_length_a 7.7919(13)
_cell_length_b 21.208(4)
_cell_length_c 24.416(4)
_cell_measurement_temperature 150(2)
_cell_volume 4034.8(12)
_computing_structure_refinement 'SHELXL-2013 (Sheldrick, 2013)'
_diffrn_ambient_temperature 150(2)
_diffrn_measured_fraction_theta_full 0.972
_diffrn_measured_fraction_theta_max 0.996
_diffrn_measurement_device_type 'Bruker SMART APEX2'
_diffrn_measurement_method '\w scans'
_diffrn_radiation_type MoK\a
_diffrn_radiation_wavelength 0.71073
_diffrn_reflns_av_R_equivalents 0.1030
_diffrn_reflns_av_unetI/netI 0.1062
_diffrn_reflns_laue_measured_fraction_full 0.972
_diffrn_reflns_laue_measured_fraction_max 0.996
_diffrn_reflns_limit_h_max 9
_diffrn_reflns_limit_h_min -9
_diffrn_reflns_limit_k_max 25
_diffrn_reflns_limit_k_min -24
_diffrn_reflns_limit_l_max 22
_diffrn_reflns_limit_l_min -29
_diffrn_reflns_number 18894
_diffrn_reflns_point_group_measured_fraction_full 0.969
_diffrn_reflns_point_group_measured_fraction_max 0.994
_diffrn_reflns_theta_full 25.242
_diffrn_reflns_theta_max 24.999
_diffrn_reflns_theta_min 1.272
_exptl_absorpt_coefficient_mu 0.091
_exptl_absorpt_correction_T_max 0.9982
_exptl_absorpt_correction_T_min 0.9749
_exptl_absorpt_correction_type multi-scan
_exptl_absorpt_process_details 'SADABS v2008/1 (Bruker, 2008)'
_exptl_crystal_colour colorless
_exptl_crystal_density_diffrn 1.239
_exptl_crystal_description needle
_exptl_crystal_F_000 1608
_exptl_crystal_size_max 0.280
_exptl_crystal_size_mid 0.100
_exptl_crystal_size_min 0.020
_refine_diff_density_max 0.648
_refine_diff_density_min -0.488
_refine_diff_density_rms 0.077
_refine_ls_abs_structure_details
;
 Flack x determined using 1563 quotients [(I+)-(I-)]/[(I+)+(I-)]
 (Parsons and Flack (2004), Acta Cryst. A60, s61).
;
_refine_ls_abs_structure_Flack 1.0(10)
_refine_ls_extinction_method none
_refine_ls_goodness_of_fit_ref 1.033
_refine_ls_hydrogen_treatment mixed
_refine_ls_matrix_type full
_refine_ls_number_parameters 454
_refine_ls_number_reflns 7072
_refine_ls_number_restraints 0
_refine_ls_restrained_S_all 1.033
_refine_ls_R_factor_all 0.1291
_refine_ls_R_factor_gt 0.0853
_refine_ls_shift/su_max 0.001
_refine_ls_shift/su_mean 0.000
_refine_ls_structure_factor_coef Fsqd
_refine_ls_weighting_details 'w=1/[\s^2^(Fo^2^)+(0.1383P)^2^+2.1949P] where P=(Fo^2^+2Fc^2^)/3'
_refine_ls_weighting_scheme calc
_refine_ls_wR_factor_gt 0.2202
_refine_ls_wR_factor_ref 0.2477
_reflns_Friedel_coverage 0.762
_reflns_friedel_fraction_full 0.964
_reflns_friedel_fraction_max 0.990
_reflns_number_gt 4689
_reflns_number_total 7072
_reflns_threshold_expression 'I > 2\s(I)'
_cod_data_source_file c5ce01769f2.cif
_cod_data_source_block C2
_cod_depositor_comments 'Adding full bibliography for 7223369--7223375.cif.'
_cod_original_cell_volume 4034.7(12)
_cod_database_code 7223373
_shelx_space_group_comment
;
The symmetry employed for this shelxl refinement is uniquely defined
by the following loop, which should always be used as a source of
symmetry information in preference to the above space-group names.
They are only intended as comments.
;
_shelx_estimated_absorpt_t_min 0.975
_shelx_estimated_absorpt_t_max 0.998
_shelxl_version_number 2013-4

loop_
_space_group_symop_operation_xyz
'x, y, z'
'-x+1/2, -y, z+1/2'
'x+1/2, -y+1/2, -z'
'-x, y+1/2, -z+1/2'

loop_
_atom_site_label
_atom_site_type_symbol
_atom_site_fract_x
_atom_site_fract_y
_atom_site_fract_z
_atom_site_U_iso_or_equiv
_atom_site_adp_type
_atom_site_occupancy
_atom_site_site_symmetry_order
_atom_site_calc_flag
_atom_site_refinement_flags_posn
_atom_site_refinement_flags_adp
_atom_site_refinement_flags_occupancy
_atom_site_disorder_assembly
_atom_site_disorder_group
O1 O 0.4225(6) 0.23834(19) 0.76057(19) 0.0264(11) Uani 1 1 d . . . . .
O2 O 0.3505(6) 0.36690(19) 0.7316(2) 0.0278(11) Uani 1 1 d . . . . .
O3 O 0.4280(7) 0.1402(2) 0.7265(2) 0.0361(13) Uani 1 1 d . . . . .
O4 O 0.7870(7) 0.3168(2) 0.7396(2) 0.0337(12) Uani 1 1 d . . . . .
O5 O 0.6111(7) 0.3526(2) 0.8043(2) 0.0361(13) Uani 1 1 d . . . . .
O6 O 0.2998(7) 0.3515(3) 0.8587(2) 0.0435(14) Uiso 1 1 d . . . . .
O7 O 0.5110(7) 0.4531(2) 0.7192(2) 0.0414(14) Uani 1 1 d . . . . .
O8 O -0.0799(8) 0.0632(2) 0.9272(2) 0.0437(14) Uani 1 1 d . . . . .
O9 O 0.3119(8) 0.2658(3) 0.6200(2) 0.0447(15) Uani 1 1 d . . . . .
O10 O 0.1477(7) 0.2458(2) 0.6925(2) 0.0378(13) Uani 1 1 d . . . . .
C1 C 0.3787(10) 0.4299(3) 0.7339(3) 0.0290(17) Uani 1 1 d . . . . .
N1 N 0.0612(10) 0.2767(3) 0.8004(3) 0.0339(15) Uani 1 1 d . . . . .
H1 H 0.150(11) 0.305(4) 0.822(3) 0.03(2) Uiso 1 1 d . . . . .
H2 H -0.012(12) 0.303(4) 0.785(3) 0.04(2) Uiso 1 1 d . . . . .
H3 H 0.113(11) 0.264(4) 0.772(4) 0.03(2) Uiso 1 1 d . . . . .
N2 N 0.0933(9) -0.1831(3) 0.8665(3) 0.0372(16) Uani 1 1 d . . . . .
H4 H 0.1793 -0.1968 0.8886 0.056 Uiso 1 1 calc R U . . .
H5 H 0.1290 -0.1840 0.8310 0.056 Uiso 1 1 calc R U . . .
H6 H 0.0002 -0.2086 0.8704 0.056 Uiso 1 1 calc R U . . .
C2 C 0.4343(10) 0.1741(3) 0.7660(3) 0.0287(16) Uani 1 1 d . . . . .
C3 C 0.1325(11) 0.5606(3) 0.8023(3) 0.0329(18) Uani 1 1 d . . . . .
C4 C 0.4455(9) 0.2631(3) 0.7065(3) 0.0251(15) Uani 1 1 d . . . . .
H7 H 0.5423 0.2399 0.6887 0.030 Uiso 1 1 calc R U . . .
C5 C 0.6453(10) 0.3350(3) 0.7573(3) 0.0295(17) Uani 1 1 d . . . . .
C6 C 0.4581(11) 0.0910(3) 0.8348(3) 0.0350(18) Uani 1 1 d . . . . .
H8 H 0.4350 0.0607 0.8072 0.042 Uiso 1 1 calc R U . . .
C7 C 0.2874(11) 0.2572(3) 0.6702(3) 0.0326(18) Uani 1 1 d . . . . .
C8 C 0.0467(10) -0.1181(3) 0.8815(3) 0.0341(18) Uani 1 1 d . . . . .
C9 C 0.4611(10) 0.1556(3) 0.8226(3) 0.0285(17) Uani 1 1 d . . . . .
C10 C 0.4998(9) 0.3318(3) 0.7146(3) 0.0261(16) Uani 1 1 d . . . . .
H9 H 0.5423 0.3491 0.6790 0.031 Uiso 1 1 calc R U . . .
C11 C 0.2319(9) 0.4659(3) 0.7566(3) 0.0275(16) Uani 1 1 d . . . . .
C12 C -0.0341(11) 0.0029(3) 0.9096(3) 0.0354(18) Uani 1 1 d . . . . .
C13 C 0.0257(10) 0.2203(3) 0.8329(3) 0.0316(17) Uani 1 1 d . . . . .
C14 C -0.0335(11) 0.5371(4) 0.7990(3) 0.0397(19) Uani 1 1 d . . . . .
H10 H -0.1257 0.5614 0.8133 0.048 Uiso 1 1 calc R U . . .
C15 C 0.2670(11) 0.5247(3) 0.7802(3) 0.0301(17) Uani 1 1 d . . . . .
H11 H 0.3813 0.5402 0.7811 0.036 Uiso 1 1 calc R U . . .
C16 C 0.5009(11) 0.1990(3) 0.8635(3) 0.0359(19) Uani 1 1 d . . . . .
H12 H 0.5063 0.2426 0.8547 0.043 Uiso 1 1 calc R U . . .
C17 C -0.0385(10) 0.1141(3) 0.8941(3) 0.0350(18) Uani 1 1 d . . . . .
C18 C 0.0648(10) 0.4428(3) 0.7556(3) 0.0332(17) Uani 1 1 d . . . . .
H13 H 0.0422 0.4021 0.7411 0.040 Uiso 1 1 calc R U . . .
O11 O 0.6405(11) 0.2725(4) 0.5729(3) 0.080(2) Uiso 1 1 d . . . . .
C19 C 0.0699(12) 0.2187(4) 0.8872(3) 0.044(2) Uani 1 1 d . . . . .
H14 H 0.1232 0.2543 0.9035 0.053 Uiso 1 1 calc R U . . .
C20 C 0.1052(10) -0.0086(4) 0.8779(3) 0.0384(19) Uani 1 1 d . . . . .
H15 H 0.1737 0.0255 0.8654 0.046 Uiso 1 1 calc R U . . .
C21 C -0.0678(11) 0.4791(4) 0.7756(4) 0.044(2) Uani 1 1 d . . . . .
H16 H -0.1826 0.4643 0.7732 0.052 Uiso 1 1 calc R U . . .
C22 C 0.0371(12) 0.1651(4) 0.9185(3) 0.044(2) Uani 1 1 d . . . . .
H17 H 0.0668 0.1640 0.9563 0.053 Uiso 1 1 calc R U . . .
C23 C -0.0492(11) 0.1688(4) 0.8087(3) 0.040(2) Uani 1 1 d . . . . .
H18 H -0.0791 0.1700 0.7710 0.048 Uiso 1 1 calc R U . . .
C24 C 0.5291(12) 0.1156(4) 0.9287(3) 0.049(2) Uani 1 1 d . . . . .
H19 H 0.5539 0.1016 0.9648 0.058 Uiso 1 1 calc R U . . .
C25 C 0.4898(12) 0.0725(4) 0.8886(4) 0.045(2) Uani 1 1 d . . . . .
H20 H 0.4842 0.0290 0.8978 0.054 Uiso 1 1 calc R U . . .
C26 C -0.0808(12) 0.1156(4) 0.8389(3) 0.042(2) Uani 1 1 d . . . . .
H21 H -0.1315 0.0798 0.8221 0.050 Uiso 1 1 calc R U . . .
C27 C 0.5326(12) 0.1801(4) 0.9165(3) 0.041(2) Uani 1 1 d . . . . .
C28 C -0.0957(12) -0.1069(4) 0.9140(4) 0.049(2) Uani 1 1 d . . . . .
H22 H -0.1640 -0.1411 0.9265 0.059 Uiso 1 1 calc R U . . .
C29 C 0.1479(11) -0.0695(4) 0.8637(3) 0.0391(19) Uani 1 1 d . . . . .
H23 H 0.2463 -0.0777 0.8419 0.047 Uiso 1 1 calc R U . . .
C30 C -0.1370(12) -0.0469(4) 0.9278(4) 0.049(2) Uani 1 1 d . . . . .
H24 H -0.2354 -0.0387 0.9496 0.059 Uiso 1 1 calc R U . . .
C31 C 0.1707(12) 0.6215(4) 0.8309(4) 0.043(2) Uani 1 1 d . . . . .
H25 H 0.0775 0.6515 0.8241 0.065 Uiso 1 1 calc R U . . .
H26 H 0.2788 0.6389 0.8170 0.065 Uiso 1 1 calc R U . . .
H27 H 0.1808 0.6140 0.8704 0.065 Uiso 1 1 calc R U . . .
O12 O 0.1644(14) 0.2001(5) 0.5360(4) 0.107(3) Uiso 1 1 d . . . . .
C32 C 0.5765(19) 0.2269(5) 0.9606(4) 0.076(4) Uani 1 1 d . . . . .
H28 H 0.6860 0.2152 0.9775 0.114 Uiso 1 1 calc R U . . .
H29 H 0.4860 0.2269 0.9884 0.114 Uiso 1 1 calc R U . . .
H30 H 0.5860 0.2691 0.9445 0.114 Uiso 1 1 calc R U . . .
C33 C 0.136(3) 0.1385(9) 0.5516(8) 0.131(6) Uiso 1 1 d . . . . .
H31 H 0.1119 0.1363 0.5918 0.157 Uiso 1 1 calc R U . . .
C34 C 0.430(3) 0.1131(9) 0.5719(8) 0.138(6) Uiso 1 1 d . . . . .
H32 H 0.4804 0.1529 0.5592 0.207 Uiso 1 1 calc R U . . .
H33 H 0.5129 0.0789 0.5663 0.207 Uiso 1 1 calc R U . . .
H34 H 0.4023 0.1164 0.6109 0.207 Uiso 1 1 calc R U . . .
C35 C 0.263(3) 0.0989(12) 0.5385(10) 0.179(9) Uiso 1 1 d . . . . .
H35 H 0.2874 0.1026 0.4988 0.215 Uiso 1 1 calc R U . . .
H36 H 0.2253 0.0551 0.5458 0.215 Uiso 1 1 calc R U . . .
C36 C -0.023(3) 0.1135(12) 0.5180(10) 0.180(9) Uiso 1 1 d . . . . .
H37 H -0.0595 0.0728 0.5329 0.269 Uiso 1 1 calc R U . . .
H38 H 0.0102 0.1082 0.4795 0.269 Uiso 1 1 calc R U . . .
H39 H -0.1169 0.1439 0.5206 0.269 Uiso 1 1 calc R U . . .
C37 C 0.517(3) 0.4200(8) 0.9226(8) 0.123(6) Uiso 1 1 d . . . . .
C38 C 0.367(3) 0.4088(11) 0.9397(10) 0.076(9) Uiso 0.53(3) 1 d . . P A 2
C39 C 0.148(5) 0.4194(14) 0.9141(13) 0.088(11) Uiso 0.47(3) 1 d . . P A 1
C40 C 0.034(3) 0.4028(8) 0.9094(7) 0.107(5) Uiso 1 1 d . . . . .
C41 C 0.279(2) 0.4042(8) 0.8926(7) 0.108(5) Uiso 1 1 d . . . . .

loop_
_atom_site_aniso_label
_atom_site_aniso_U_11
_atom_site_aniso_U_22
_atom_site_aniso_U_33
_atom_site_aniso_U_23
_atom_site_aniso_U_13
_atom_site_aniso_U_12
O1 0.035(3) 0.013(2) 0.031(3) -0.001(2) -0.003(2) 0.002(2)
O2 0.034(3) 0.017(2) 0.032(3) 0.000(2) -0.002(2) 0.001(2)
O3 0.051(3) 0.021(2) 0.036(3) -0.002(2) -0.002(3) 0.003(2)
O4 0.033(3) 0.029(3) 0.040(3) 0.000(2) -0.004(2) 0.001(2)
O5 0.044(3) 0.035(3) 0.029(3) -0.008(2) -0.004(2) -0.005(2)
O7 0.038(3) 0.019(2) 0.067(4) 0.003(2) 0.009(3) -0.002(2)
O8 0.060(4) 0.034(3) 0.038(3) -0.001(2) 0.015(3) 0.001(3)
O9 0.065(4) 0.042(3) 0.027(3) 0.001(3) -0.020(3) -0.002(3)
O10 0.030(3) 0.035(3) 0.049(3) -0.008(2) -0.007(3) 0.002(2)
C1 0.030(4) 0.020(3) 0.037(4) 0.005(3) -0.003(3) 0.000(3)
N1 0.037(4) 0.033(4) 0.032(4) 0.000(3) -0.003(4) 0.005(3)
N2 0.045(4) 0.029(3) 0.039(4) 0.002(3) -0.008(3) -0.002(3)
C2 0.034(4) 0.022(3) 0.031(4) 0.002(3) 0.000(3) 0.001(3)
C3 0.053(5) 0.025(3) 0.021(4) 0.003(3) -0.005(4) 0.007(4)
C4 0.030(4) 0.020(3) 0.025(4) 0.002(3) -0.002(3) 0.002(3)
C5 0.035(4) 0.012(3) 0.042(5) 0.001(3) -0.003(4) -0.006(3)
C6 0.039(5) 0.024(4) 0.042(5) 0.009(3) -0.004(4) 0.000(3)
C7 0.039(5) 0.020(4) 0.039(5) -0.004(3) -0.013(4) 0.003(3)
C8 0.031(4) 0.040(4) 0.031(4) 0.000(3) -0.007(4) -0.007(4)
C9 0.029(4) 0.017(3) 0.040(4) 0.002(3) 0.000(3) -0.001(3)
C10 0.027(4) 0.024(3) 0.027(4) -0.002(3) -0.001(3) 0.000(3)
C11 0.031(4) 0.020(3) 0.031(4) 0.005(3) 0.002(3) 0.001(3)
C12 0.041(5) 0.029(4) 0.036(4) 0.003(3) 0.004(4) 0.001(4)
C13 0.030(4) 0.030(4) 0.034(4) 0.000(3) 0.005(3) 0.000(3)
C14 0.039(5) 0.035(4) 0.046(5) 0.002(4) 0.004(4) 0.003(4)
C15 0.045(5) 0.017(3) 0.028(4) 0.004(3) -0.004(3) -0.004(3)
C16 0.049(5) 0.026(4) 0.033(4) 0.002(3) -0.002(4) 0.011(3)
C17 0.037(5) 0.024(4) 0.044(5) -0.001(3) 0.005(4) 0.002(3)
C18 0.035(4) 0.028(3) 0.036(4) 0.002(3) -0.004(3) -0.001(3)
C19 0.056(6) 0.034(4) 0.043(5) -0.006(4) -0.006(4) -0.008(4)
C20 0.033(5) 0.039(4) 0.043(5) 0.003(4) 0.006(4) -0.004(4)
C21 0.032(4) 0.043(5) 0.056(6) -0.001(4) 0.001(4) 0.005(4)
C22 0.060(6) 0.045(5) 0.027(4) -0.003(4) 0.002(4) -0.005(4)
C23 0.042(5) 0.046(5) 0.033(4) -0.003(4) -0.007(4) -0.002(4)
C24 0.057(6) 0.061(6) 0.028(4) 0.011(4) 0.002(4) 0.010(5)
C25 0.054(6) 0.033(4) 0.049(5) 0.013(4) -0.008(4) 0.000(4)
C26 0.051(5) 0.033(4) 0.043(5) -0.005(4) -0.002(4) -0.006(4)
C27 0.050(5) 0.038(4) 0.036(5) -0.004(4) 0.000(4) 0.005(4)
C28 0.052(6) 0.042(5) 0.054(6) 0.006(4) 0.009(5) -0.005(4)
C29 0.042(5) 0.037(4) 0.038(5) 0.001(4) 0.010(4) 0.000(4)
C30 0.047(5) 0.042(5) 0.058(6) -0.003(4) 0.022(5) -0.004(4)
C31 0.056(6) 0.034(4) 0.041(5) -0.002(4) 0.003(4) 0.001(4)
C32 0.125(11) 0.063(6) 0.040(5) -0.004(5) -0.019(6) 0.025(7)

loop_
_atom_type_symbol
_atom_type_description
_atom_type_scat_dispersion_real
_atom_type_scat_dispersion_imag
_atom_type_scat_source
C C 0.0033 0.0016 'International Tables Vol C Tables 4.2.6.8 and 6.1.1.4'
H H 0.0000 0.0000 'International Tables Vol C Tables 4.2.6.8 and 6.1.1.4'
N N 0.0061 0.0033 'International Tables Vol C Tables 4.2.6.8 and 6.1.1.4'
O O 0.0106 0.0060 'International Tables Vol C Tables 4.2.6.8 and 6.1.1.4'

loop_
_geom_angle_atom_site_label_1
_geom_angle_atom_site_label_2
_geom_angle_atom_site_label_3
_geom_angle
C2 O1 C4 116.4(5)
C1 O2 C10 112.9(5)
C17 O8 C12 118.4(6)
O7 C1 O2 122.2(7)
O7 C1 C11 124.5(6)
O2 C1 C11 113.4(6)
O3 C2 O1 120.9(6)
O3 C2 C9 127.3(6)
O1 C2 C9 111.7(6)
C14 C3 C15 118.6(7)
C14 C3 C31 121.4(7)
C15 C3 C31 120.0(8)
O1 C4 C7 113.9(6)
O1 C4 C10 105.4(5)
C7 C4 C10 112.1(6)
O5 C5 O4 127.3(7)
O5 C5 C10 118.9(7)
O4 C5 C10 113.7(7)
C25 C6 C9 118.2(7)
O10 C7 O9 126.3(7)
O10 C7 C4 118.0(7)
O9 C7 C4 115.7(7)
C29 C8 C28 121.0(7)
C29 C8 N2 118.9(7)
C28 C8 N2 120.1(7)
C16 C9 C6 119.8(7)
C16 C9 C2 122.4(6)
C6 C9 C2 117.7(6)
O2 C10 C4 107.8(6)
O2 C10 C5 112.0(6)
C4 C10 C5 109.4(5)
C18 C11 C15 120.2(7)
C18 C11 C1 122.3(6)
C15 C11 C1 117.4(7)
C20 C12 O8 123.0(7)
C20 C12 C30 120.3(7)
O8 C12 C30 116.6(7)
C19 C13 C23 120.2(7)
C19 C13 N1 119.9(7)
C23 C13 N1 119.9(7)
C21 C14 C3 121.5(8)
C11 C15 C3 119.7(7)
C27 C16 C9 121.4(7)
C22 C17 O8 117.5(7)
C22 C17 C26 120.6(7)
O8 C17 C26 121.8(7)
C21 C18 C11 119.9(7)
C13 C19 C22 120.4(7)
C12 C20 C29 120.4(8)
C18 C21 C14 119.9(8)
C17 C22 C19 118.9(8)
C26 C23 C13 120.1(8)
C25 C24 C27 120.2(8)
C24 C25 C6 121.6(7)
C23 C26 C17 119.9(7)
C16 C27 C24 118.8(7)
C16 C27 C32 121.4(7)
C24 C27 C32 119.8(8)
C30 C28 C8 119.6(8)
C8 C29 C20 119.1(8)
C28 C30 C12 119.6(8)
C35 C33 O12 114(2)
C35 C33 C36 104.0(18)
O12 C33 C36 107.4(18)
C33 C35 C34 112(2)
C38 C37 C41 40.5(13)
C37 C38 C41 102(2)
C40 C39 C41 130(3)
C39 C40 C41 28(2)
C39 C41 O6 125(2)
C38 C41 O6 120.4(17)
C39 C41 C40 22.2(17)
C38 C41 C40 108.5(16)
O6 C41 C40 103.0(11)
C39 C41 C37 126(2)
C38 C41 C37 37.8(12)
O6 C41 C37 103.9(12)
C40 C41 C37 145.3(12)

loop_
_geom_bond_atom_site_label_1
_geom_bond_atom_site_label_2
_geom_bond_distance
O1 C2 1.371(8)
O1 C4 1.431(8)
O2 C1 1.356(8)
O2 C10 1.442(8)
O3 C2 1.203(9)
O4 C5 1.248(9)
O5 C5 1.235(9)
O6 C41 1.400(17)
O7 C1 1.196(9)
O8 C17 1.387(9)
O8 C12 1.395(9)
O9 C7 1.254(10)
O10 C7 1.241(10)
C1 C11 1.483(10)
N1 C13 1.461(10)
N2 C8 1.472(10)
C2 C9 1.452(10)
C3 C14 1.389(12)
C3 C15 1.404(11)
C3 C31 1.499(11)
C4 C7 1.524(10)
C4 C10 1.530(9)
C5 C10 1.542(11)
C6 C25 1.393(11)
C6 C9 1.402(9)
C8 C29 1.368(11)
C8 C28 1.384(12)
C9 C16 1.393(10)
C11 C18 1.391(11)
C11 C15 1.400(10)
C12 C20 1.355(11)
C12 C30 1.398(12)
C13 C19 1.369(11)
C13 C23 1.372(11)
C14 C21 1.383(11)
C16 C27 1.375(11)
C17 C22 1.367(11)
C17 C26 1.388(11)
C18 C21 1.378(11)
C19 C22 1.395(12)
C20 C29 1.378(11)
C23 C26 1.370(11)
C24 C25 1.373(12)
C24 C27 1.400(12)
C27 C32 1.504(13)
C28 C30 1.355(12)
O12 C33 1.38(2)
C33 C35 1.33(3)
C33 C36 1.58(3)
C34 C35 1.57(3)
C37 C38 1.27(3)
C37 C41 2.02(3)
C38 C41 1.34(3)
C39 C40 0.96(3)
C39 C41 1.19(3)
C40 C41 1.95(3)

loop_
_geom_torsion_atom_site_label_1
_geom_torsion_atom_site_label_2
_geom_torsion_atom_site_label_3
_geom_torsion_atom_site_label_4
_geom_torsion
C10 O2 C1 O7 5.0(10)
C10 O2 C1 C11 -174.2(6)
C4 O1 C2 O3 -15.0(10)
C4 O1 C2 C9 162.6(6)
C2 O1 C4 C7 79.3(8)
C2 O1 C4 C10 -157.3(6)
O1 C4 C7 O10 15.9(9)
C10 C4 C7 O10 -103.7(7)
O1 C4 C7 O9 -165.6(5)
C10 C4 C7 O9 74.7(8)
C25 C6 C9 C16 2.1(12)
C25 C6 C9 C2 177.7(7)
O3 C2 C9 C16 166.6(8)
O1 C2 C9 C16 -10.9(10)
O3 C2 C9 C6 -8.9(12)
O1 C2 C9 C6 173.7(7)
C1 O2 C10 C4 -172.8(6)
C1 O2 C10 C5 66.8(7)
O1 C4 C10 O2 -73.6(6)
C7 C4 C10 O2 50.8(8)
O1 C4 C10 C5 48.4(7)
C7 C4 C10 C5 172.9(6)
O5 C5 C10 O2 16.5(8)
O4 C5 C10 O2 -165.9(5)
O5 C5 C10 C4 -103.0(7)
O4 C5 C10 C4 74.7(8)
O7 C1 C11 C18 157.3(8)
O2 C1 C11 C18 -23.5(10)
O7 C1 C11 C15 -23.3(11)
O2 C1 C11 C15 155.9(6)
C17 O8 C12 C20 30.1(11)
C17 O8 C12 C30 -151.8(8)
C15 C3 C14 C21 1.2(12)
C31 C3 C14 C21 -176.1(7)
C18 C11 C15 C3 -0.6(10)
C1 C11 C15 C3 -179.9(6)
C14 C3 C15 C11 -1.5(10)
C31 C3 C15 C11 175.9(7)
C6 C9 C16 C27 -2.0(12)
C2 C9 C16 C27 -177.3(8)
C12 O8 C17 C22 -132.6(8)
C12 O8 C17 C26 51.2(11)
C15 C11 C18 C21 2.9(11)
C1 C11 C18 C21 -177.8(7)
C23 C13 C19 C22 -0.9(13)
N1 C13 C19 C22 -179.8(8)
O8 C12 C20 C29 177.3(8)
C30 C12 C20 C29 -0.7(13)
C11 C18 C21 C14 -3.1(12)
C3 C14 C21 C18 1.1(13)
O8 C17 C22 C19 -175.8(8)
C26 C17 C22 C19 0.5(13)
C13 C19 C22 C17 0.5(14)
C19 C13 C23 C26 0.3(13)
N1 C13 C23 C26 179.2(8)
C27 C24 C25 C6 2.1(14)
C9 C6 C25 C24 -2.2(13)
C13 C23 C26 C17 0.7(13)
C22 C17 C26 C23 -1.1(13)
O8 C17 C26 C23 175.0(8)
C9 C16 C27 C24 1.8(13)
C9 C16 C27 C32 179.7(9)
C25 C24 C27 C16 -1.8(13)
C25 C24 C27 C32 -179.8(10)
C29 C8 C28 C30 0.9(13)
N2 C8 C28 C30 179.8(8)
C28 C8 C29 C20 -0.9(12)
N2 C8 C29 C20 -179.8(7)
C12 C20 C29 C8 0.8(12)
C8 C28 C30 C12 -0.8(14)
C20 C12 C30 C28 0.8(14)
O8 C12 C30 C28 -177.4(8)
O12 C33 C35 C34 68(3)
C36 C33 C35 C34 -175.5(19)
C40 C39 C41 C38 -138(4)
C40 C39 C41 O6 -8(6)
C40 C39 C41 C37 -158(3)
C37 C38 C41 C39 -154(2)
C37 C38 C41 O6 72(2)
C37 C38 C41 C40 -169.3(15)
